data_2007174
loop_
_publ_author_name
'Breu, Josef'
'Range, Klaus-J\"urgen'
'Weber, Andreas'
'Sauer, J\"urgen'

_publ_section_title
;
 Nonstereospecific 1,3-Dipolar Cycloaddition Reactions of Azomethine
 Ylides: Proof of the Structures for Four Diastereoisomeric [3+2]
 Cycloadducts
;
_journal_issue 4
_journal_name_full 'Acta Crystallographica Section C'
_journal_page_first 509
_journal_page_last 513
_journal_paper_doi 10.1107/S010827019701439X
_journal_volume 54
_journal_year 1998
_chemical_formula_sum 'C29 H32 N4 O'
_chemical_formula_weight 452.60
_chemical_name_systematic
;
c-2-dimethylamino-r-1,1,5-trimethyl-6-(4-methyl-benzoyl)-t-7a-p-tolyl-
1,2,5,7a-tetrahydro-pyrrolizine-3,3-dicarbonitrile
;
_space_group_IT_number 14
_symmetry_cell_setting monoclinic
_symmetry_space_group_name_Hall '-P 2ybc'
_symmetry_space_group_name_H-M 'P 1 21/c 1'
_cell_angle_alpha 90
_cell_angle_beta 100.352(11)
_cell_angle_gamma 90
_cell_formula_units_Z 4
_cell_length_a 12.156(2)
_cell_length_b 14.5370(11)
_cell_length_c 14.4990(14)
_cell_measurement_reflns_used 2000
_cell_measurement_temperature 150
_cell_measurement_theta_max 24.64
_cell_measurement_theta_min 2.0
_cell_volume 2520.4(5)
_computing_molecular_graphics 'PLATON (Spek, 1990)'
_computing_publication_material PLATON
_computing_structure_refinement 'SHELXL93 (Sheldrick, 1993)'
_computing_structure_solution 'SIR92 (Altomare, Cascarano, Giacovazzo & Guagliardi, 1993)'
_diffrn_ambient_temperature 150
_diffrn_measurement_device 'STOE IPDS'
_diffrn_measurement_method rotation
_diffrn_radiation_monochromator graphite
_diffrn_radiation_source 'fine-focus sealed tube'
_diffrn_radiation_type 'Mo K\a'
_diffrn_radiation_wavelength 0.71069
_diffrn_reflns_av_R_equivalents 0.0244
_diffrn_reflns_av_sigmaI/netI 0.0314
_diffrn_reflns_limit_h_max 14
_diffrn_reflns_limit_h_min -10
_diffrn_reflns_limit_k_max 16
_diffrn_reflns_limit_k_min -16
_diffrn_reflns_limit_l_max 16
_diffrn_reflns_limit_l_min -15
_diffrn_reflns_number 7756
_diffrn_reflns_reduction_process
;
 ?
;
_diffrn_reflns_theta_max 24.64
_diffrn_reflns_theta_min 2.00
_exptl_absorpt_coefficient_mu 0.07
_exptl_absorpt_correction_type none
_exptl_crystal_colour transparent
_exptl_crystal_density_diffrn 1.193
_exptl_crystal_density_meas ?
_exptl_crystal_description lath
_exptl_crystal_F_000 968
_exptl_crystal_size_max 0.34
_exptl_crystal_size_mid 0.30
_exptl_crystal_size_min 0.15
_refine_diff_density_max 0.184
_refine_diff_density_min -0.142
_refine_ls_extinction_method none
_refine_ls_goodness_of_fit_all 1.041
_refine_ls_goodness_of_fit_obs 1.159
_refine_ls_hydrogen_treatment constr
_refine_ls_matrix_type full
_refine_ls_number_constraints 0
_refine_ls_number_parameters 314
_refine_ls_number_reflns 3968
_refine_ls_number_restraints 0
_refine_ls_restrained_S_all 1.041
_refine_ls_restrained_S_obs 1.159
_refine_ls_R_factor_all 0.0556
_refine_ls_R_factor_obs .0394
_refine_ls_shift/esd_max 0.001
_refine_ls_shift/esd_mean 0.000
_refine_ls_structure_factor_coef Fsqd
_refine_ls_weighting_details 'w = 1/[\s^2^(Fo^2^)+(0.0689P)^2^]  where P=(Fo^2^+2Fc^2^)/3'
_refine_ls_weighting_scheme calc
_refine_ls_wR_factor_all 0.1071
_refine_ls_wR_factor_obs .1016
_reflns_number_observed 2961
_reflns_number_total 3968
_reflns_observed_criterion I>2sigma(I)
_cod_data_source_file jz1241.cif
_cod_data_source_block Vb
_cod_depositor_comments
;
The following automatic conversions were performed:
'_symmetry_cell_setting' value 'Monoclinic' changed to 'monoclinic'
according to '/home/saulius/struct/CIF-dictionaries/cif_core.dic'
dictionary named 'cif_core.dic' version 2.4.1 from 2010-06-29.

Automatic conversion script
Id: cif_fix_enum 1527 2010-12-29 10:47:43Z saulius 

The following automatic conversions were performed:

'_exptl_crystal_density_meas' value 'not measured' was changed to '?'
- the value is perceived as not measured.

Automatic conversion script
Id: cif_fix_values 3008 2015-01-20 13:52:24Z robertas 

The following automatic conversions were performed:

'_refine_ls_weighting_scheme' value 'calc w =
1/[\s^2^(Fo^2^)+(0.0689P)^2^] where P=(Fo^2^+2Fc^2^)/3' was changed
to 'calc'. New tag '_refine_ls_weighting_details' was created. The
value of the new tag was set to 'w = 1/[\s^2^(Fo^2^)+(0.0689P)^2^]
where P=(Fo^2^+2Fc^2^)/3'.

Automatic conversion script
Id: cif_fix_values 3143 2015-03-26 13:38:13Z robertas 
;
_cod_original_sg_symbol_H-M 'P 21/c'
_cod_original_formula_sum ' C29 H32 N4 O'
_cod_database_code 2007174

loop_
_symmetry_equiv_pos_as_xyz
x,y,z
-x,1/2+y,1/2-z
-x,-y,-z
x,1/2-y,1/2+z

loop_
_atom_site_aniso_label
_atom_site_aniso_U_11
_atom_site_aniso_U_22
_atom_site_aniso_U_33
_atom_site_aniso_U_12
_atom_site_aniso_U_13
_atom_site_aniso_U_23
O20 .0368(7) .0598(8) .0258(6) .0010(6) .0055(5) -.0033(5)
N1 .0310(8) .0269(7) .0208(6) .0019(6) .0043(5) .0000(5)
N12 .0362(8) .0379(8) .0240(7) -.0052(6) .0032(6) .0047(6)
N16 .0387(11) .0664(11) .0555(10) .0153(9) .0123(8) .0106(8)
N18 .0441(10) .0374(8) .0422(9) -.0079(8) .0086(7) -.0026(6)
C2 .0357(10) .0336(9) .0207(8) .0021(7) .0027(7) -.0031(6)
C3 .0250(9) .0323(9) .0240(8) -.0038(7) .0054(7) .0003(6)
C4 .0230(9) .0306(8) .0267(8) .0000(7) .0073(7) .0022(6)
C5 .0280(9) .0267(8) .0215(7) -.0006(7) .0066(6) -.0015(6)
C6 .0296(9) .0301(8) .0220(8) -.0031(7) .0074(7) -.0024(6)
C7 .0276(9) .0331(9) .0229(8) -.0064(7) .0040(6) .0001(6)
C8 .0250(9) .0299(9) .0274(8) -.0014(7) .0039(7) .0008(6)
C9 .0379(11) .0712(13) .0274(9) .0181(10) .0091(8) .0016(8)
C10 .077(2) .0368(10) .0318(9) -.0003(10) -.0100(9) -.0084(7)
C11 .0307(10) .0402(10) .0292(8) -.0030(7) .0097(7) .0005(7)
C13 .0513(13) .0504(11) .0370(10) .0021(9) .0000(9) .0134(8)
C14 .0501(12) .0561(11) .0232(9) -.0089(9) .0051(8) .0005(7)
C15 .0311(10) .0388(9) .0311(9) .0022(8) .0043(7) .0046(7)
C17 .0328(10) .0315(9) .0291(8) .0007(8) .0049(7) -.0009(7)
C19 .0329(10) .0304(9) .0258(8) -.0047(7) .0055(7) -.0031(6)
C21 .0272(9) .0305(8) .0296(8) -.0045(7) .0016(7) -.0038(6)
C22 .0298(10) .0449(10) .0320(9) -.0027(8) .0015(7) -.0004(7)
C23 .0304(10) .0607(12) .0376(10) -.0022(9) .0093(8) -.0062(8)
C24 .0279(10) .0408(10) .0471(10) -.0017(8) .0007(8) -.0097(8)
C25 .0311(11) .0503(11) .0393(10) -.0017(8) -.0065(8) .0017(8)
C26 .0318(10) .0486(11) .0307(9) -.0041(8) .0017(7) -.0005(7)
C27 .0317(11) .0609(13) .0578(12) .0035(9) .0027(9) -.0138(9)
C31 .0272(9) .0289(8) .0183(7) -.0030(7) .0028(6) .0010(6)
C32 .0283(9) .0335(8) .0253(8) -.0012(7) .0051(7) .0006(6)
C33 .0275(9) .0447(10) .0294(8) -.0047(8) .0072(7) .0029(7)
C34 .0366(10) .0384(9) .0250(8) -.0098(8) .0032(7) .0031(6)
C35 .0441(11) .0294(9) .0287(9) -.0062(8) .0086(8) -.0019(6)
C36 .0306(10) .0344(9) .0261(8) -.0022(7) .0070(7) .0001(6)
C37 .0485(13) .0486(11) .0461(11) -.0191(9) .0105(9) -.0018(8)

loop_
_atom_site_label
_atom_site_fract_x
_atom_site_fract_y
_atom_site_fract_z
_atom_site_U_iso_or_equiv
_atom_site_thermal_displace_type
_atom_site_occupancy
O20 -.00678(10) .84437(8) .01247(7) .0408(4) Uani 1.000
N1 .18699(11) .89906(8) .28851(8) .0263(4) Uani 1.000
N12 .20417(12) .96308(9) .53471(8) .0330(4) Uani 1.000
N16 .41259(14) 1.03443(12) .34679(11) .0531(6) Uani 1.000
N18 .08170(13) 1.10881(10) .36599(10) .0411(5) Uani 1.000
C2 .13621(14) .91453(10) .18848(10) .0303(5) Uani 1.000
C3 .04434(13) .84227(10) .17652(10) .0270(5) Uani 1.000
C4 .05284(13) .78700(10) .25004(10) .0264(5) Uani 1.000
C5 .14994(13) .81185(10) .32504(10) .0251(5) Uani 1.000
C6 .12367(13) .83893(10) .42158(10) .0269(5) Uani 1.000
C7 .21731(13) .90846(10) .45337(10) .0279(5) Uani 1.000
C8 .21577(13) .96708(10) .36152(10) .0275(5) Uani 1.000
C9 .2237(2) .89372(14) .12708(11) .0451(6) Uani 1.000
C10 .0886(2) 1.01055(12) .16597(12) .0510(8) Uani 1.000
C11 .00609(14) .87679(11) .41673(11) .0328(5) Uani 1.000
C13 .2944(2) 1.02883(13) .56090(12) .0472(7) Uani 1.000
C14 .1986(2) .90196(13) .61450(11) .0433(6) Uani 1.000
C15 .32723(15) 1.00645(11) .35510(11) .0338(5) Uani 1.000
C17 .13818(14) 1.04656(11) .36327(10) .0312(5) Uani 1.000
C19 -.03791(14) .83438(10) .08769(10) .0297(5) Uani 1.000
C21 -.15783(14) .81625(10) .09084(10) .0295(5) Uani 1.000
C22 -.20373(14) .82374(11) .17139(11) .0361(6) Uani 1.000
C23 -.31530(15) .80540(13) .16926(12) .0425(6) Uani 1.000
C24 -.38532(15) .77893(12) .08746(13) .0393(6) Uani 1.000
C25 -.3389(2) .77259(12) .00724(13) .0418(6) Uani 1.000
C26 -.22794(15) .79117(12) .00825(11) .0375(6) Uani 1.000
C27 -.5068(2) .75820(15) .08567(14) .0508(7) Uani 1.000
C31 .23917(13) .73602(10) .33467(9) .0250(5) Uani 1.000
C32 .34372(13) .74933(11) .31187(10) .0290(5) Uani 1.000
C33 .42137(14) .67884(11) .32136(10) .0336(5) Uani 1.000
C34 .39878(15) .59325(11) .35564(11) .0336(5) Uani 1.000
C35 .29417(15) .58024(11) .37906(11) .0338(6) Uani 1.000
C36 .21537(14) .64993(10) .36837(10) .0301(5) Uani 1.000
C37 .4851(2) .51809(13) .36672(13) .0475(7) Uani 1.000
H4 .00426(13) .73847(10) .25460(10) .0320 Uiso 1.000
H6 .13410(13) .78536(10) .46328(10) .0320 Uiso 1.000
H7 .28852(13) .87528(10) .46761(10) .0340 Uiso 1.000
H9A .1914(3) .9032(8) .06236(13) .0680 Uiso 1.000
H9B .2479(8) .8310(3) .1362(7) .0680 Uiso 1.000
H9C .2867(5) .9339(6) .1442(6) .0680 Uiso 1.000
H10A .0586(10) 1.0148(3) .1002(2) .0770 Uiso 1.000
H10B .1469(3) 1.05534(13) .1823(9) .0770 Uiso 1.000
H10C .0303(8) 1.0220(4) .2012(7) .0770 Uiso 1.000
H11A -.0469(2) .82725(15) .4060(7) .0490 Uiso 1.000
H11B -.0099(3) .9203(5) .3663(5) .0490 Uiso 1.000
H11C .0008(3) .9067(6) .4748(3) .0490 Uiso 1.000
H13A .2847(6) 1.0603(6) .6171(5) .0710 Uiso 1.000
H13B .2934(6) 1.0727(5) .5112(4) .0710 Uiso 1.000
H13C .3647(2) .9970(2) .5717(8) .0710 Uiso 1.000
H14A .1909(11) .93819(13) .6683(3) .0650 Uiso 1.000
H14B .2658(5) .8661(6) .6282(6) .0650 Uiso 1.000
H14C .1354(6) .8617(6) .5991(3) .0650 Uiso 1.000
H22 -.15874(14) .84134(11) .22742(11) .0430 Uiso 1.000
H23 -.34432(15) .81092(13) .22414(12) .0510 Uiso 1.000
H25 -.3840(2) .75528(12) -.04883(13) .0500 Uiso 1.000
H26 -.19946(15) .78691(12) -.04699(11) .0450 Uiso 1.000
H27A -.5506(2) .7827(8) .0293(4) .0760 Uiso 1.000
H27B -.5301(3) .7858(7) .1392(5) .0760 Uiso 1.000
H27C -.5173(2) .69282(15) .0874(9) .0760 Uiso 1.000
H32 .36204(13) .80639(11) .28988(10) .0350 Uiso 1.000
H33 .49051(14) .68915(11) .30429(10) .0400 Uiso 1.000
H35 .27664(15) .52356(11) .40240(11) .0410 Uiso 1.000
H36 .14553(14) .63913(10) .38391(10) .0360 Uiso 1.000
H37A .4892(7) .4925(6) .3064(2) .0710 Uiso 1.000
H37B .4646(6) .4708(4) .4066(7) .0710 Uiso 1.000
H37C .5566(3) .5430(2) .3942(8) .0710 Uiso 1.000

loop_
_atom_type_symbol
_atom_type_description
_atom_type_scat_dispersion_real
_atom_type_scat_dispersion_imag
_atom_type_scat_source
O O 0.0106 0.0060 'International Tables Vol C Tables 4.2.6.8 and 6.1.1.4'
N N 0.0061 0.0033 'International Tables Vol C Tables 4.2.6.8 and 6.1.1.4'
H H 0.0000 0.0000 'International Tables Vol C Tables 4.2.6.8 and 6.1.1.4'
C C 0.0033 0.0016 'International Tables Vol C Tables 4.2.6.8 and 6.1.1.4'

loop_
_geom_angle_atom_site_label_1
_geom_angle_atom_site_label_2
_geom_angle_atom_site_label_3
_geom_angle
_geom_angle_publ_flag
C2 N1 C5 112.33(11) no
C2 N1 C8 127.89(12) no
C5 N1 C8 111.99(11) no
C7 N12 C13 112.54(14) no
C7 N12 C14 109.61(12) no
C13 N12 C14 109.35(13) no
N1 C2 C3 100.04(11) no
N1 C2 C9 109.04(14) no
N1 C2 C10 114.98(12) no
C3 C2 C9 111.66(13) no
C3 C2 C10 111.44(15) no
C9 C2 C10 109.42(14) no
C2 C3 C4 112.21(13) no
C2 C3 C19 121.21(13) no
C4 C3 C19 126.43(14) no
C3 C4 C5 112.05(14) no
N1 C5 C4 101.43(11) no
N1 C5 C6 103.47(11) no
N1 C5 C31 113.17(13) no
C4 C5 C6 117.12(13) no
C4 C5 C31 110.15(12) no
C6 C5 C31 111.04(12) no
C5 C6 C7 100.25(12) no
C5 C6 C11 113.36(12) no
C7 C6 C11 114.63(13) no
N12 C7 C6 114.89(13) no
N12 C7 C8 113.77(12) no
C6 C7 C8 101.95(11) no
N1 C8 C7 102.31(11) no
N1 C8 C15 108.69(13) no
N1 C8 C17 118.10(13) no
C7 C8 C15 112.79(13) no
C7 C8 C17 108.35(12) no
C15 C8 C17 106.74(13) no
N16 C15 C8 177.06(17) no
N18 C17 C8 177.87(18) no
O20 C19 C3 119.66(15) no
O20 C19 C21 120.56(14) no
C3 C19 C21 119.77(13) no
C19 C21 C22 123.78(14) no
C19 C21 C26 118.19(14) no
C22 C21 C26 118.02(16) no
C21 C22 C23 120.65(15) no
C22 C23 C24 121.63(16) no
C23 C24 C25 117.24(18) no
C23 C24 C27 121.43(17) no
C25 C24 C27 121.32(18) no
C24 C25 C26 121.73(18) no
C21 C26 C25 120.70(16) no
C5 C31 C32 122.85(13) no
C5 C31 C36 119.29(14) no
C32 C31 C36 117.86(14) no
C31 C32 C33 120.83(15) no
C32 C33 C34 121.69(16) no
C33 C34 C35 117.38(16) no
C33 C34 C37 120.76(17) no
C35 C34 C37 121.86(16) no
C34 C35 C36 121.30(15) no
C31 C36 C35 120.93(16) no
C3 C4 H4 123.98(18) no
C5 C4 H4 123.97(17) no
C5 C6 H6 109.41(15) no
C7 C6 H6 109.41(16) no
C11 C6 H6 109.41(17) no
N12 C7 H7 108.63(15) no
C6 C7 H7 108.63(16) no
C8 C7 H7 108.64(16) no
C2 C9 H9A 109.5(3) no
C2 C9 H9B 109.5(6) no
C2 C9 H9C 109.5(5) no
H9A C9 H9B 109.4(9) no
H9A C9 H9C 109.4(7) no
H9B C9 H9C 109.4(8) no
C2 C10 H10A 109.5(4) no
C2 C10 H10B 109.5(4) no
C2 C10 H10C 109.5(4) no
H10A C10 H10B 109.5(9) no
H10A C10 H10C 109.4(9) no
H10B C10 H10C 109.5(7) no
C6 C11 H11A 109.5(2) no
C6 C11 H11B 109.5(3) no
C6 C11 H11C 109.5(3) no
H11A C11 H11B 109.4(6) no
H11A C11 H11C 109.5(7) no
H11B C11 H11C 109.5(6) no
N12 C13 H13A 109.5(5) no
N12 C13 H13B 109.5(4) no
N12 C13 H13C 109.5(3) no
H13A C13 H13B 109.5(7) no
H13A C13 H13C 109.4(8) no
H13B C13 H13C 109.5(7) no
N12 C14 H14A 109.5(2) no
N12 C14 H14B 109.5(5) no
N12 C14 H14C 109.5(4) no
H14A C14 H14B 109.5(8) no
H14A C14 H14C 109.4(8) no
H14B C14 H14C 109.5(7) no
C21 C22 H22 119.7(2) no
C23 C22 H22 119.67(19) no
C22 C23 H23 119.2(2) no
C24 C23 H23 119.2(2) no
C24 C25 H25 119.2(3) no
C26 C25 H25 119.1(2) no
C21 C26 H26 119.6(2) no
C25 C26 H26 119.7(2) no
C24 C27 H27A 109.5(4) no
C24 C27 H27B 109.5(4) no
C24 C27 H27C 109.4(3) no
H27A C27 H27B 109.5(7) no
H27A C27 H27C 109.5(10) no
H27B C27 H27C 109.4(9) no
C31 C32 H32 119.58(18) no
C33 C32 H32 119.58(19) no
C32 C33 H33 119.17(18) no
C34 C33 H33 119.15(19) no
C34 C35 H35 119.3(2) no
C36 C35 H35 119.4(2) no
C31 C36 H36 119.53(18) no
C35 C36 H36 119.54(17) no
C34 C37 H37A 109.5(5) no
C34 C37 H37B 109.5(5) no
C34 C37 H37C 109.4(3) no
H37A C37 H37B 109.5(7) no
H37A C37 H37C 109.5(8) no
H37B C37 H37C 109.5(8) no

loop_
_geom_bond_atom_site_label_1
_geom_bond_atom_site_label_2
_geom_bond_site_symmetry_1
_geom_bond_site_symmetry_2
_geom_bond_distance
_geom_bond_publ_flag
O20 C19 . . 1.2256(18) no
N1 C2 . . 1.4877(19) no
N1 C5 . . 1.4752(19) no
N1 C8 . . 1.4449(19) no
N12 C7 . . 1.4541(19) no
N12 C13 . . 1.453(3) no
N12 C14 . . 1.470(2) no
N16 C15 . . 1.141(3) no
N18 C17 . . 1.141(2) no
C2 C3 . . 1.520(2) no
C2 C9 . . 1.535(3) no
C2 C10 . . 1.524(2) no
C3 C4 . . 1.324(2) no
C3 C19 . . 1.486(2) no
C4 C5 . . 1.498(2) no
C5 C6 . . 1.542(2) no
C5 C31 . . 1.535(2) no
C6 C7 . . 1.530(2) no
C6 C11 . . 1.521(2) no
C7 C8 . . 1.578(2) no
C8 C15 . . 1.489(2) no
C8 C17 . . 1.495(2) no
C19 C21 . . 1.490(2) no
C21 C22 . . 1.386(2) no
C21 C26 . . 1.388(2) no
C22 C23 . . 1.377(3) no
C23 C24 . . 1.384(3) no
C24 C25 . . 1.384(3) no
C24 C27 . . 1.503(3) no
C25 C26 . . 1.373(3) no
C31 C32 . . 1.383(2) no
C31 C36 . . 1.393(2) no
C32 C33 . . 1.383(2) no
C33 C34 . . 1.385(2) no
C34 C35 . . 1.387(3) no
C34 C37 . . 1.503(3) no
C35 C36 . . 1.384(2) no
C4 H4 . . .930(2) no
C6 H6 . . .980(2) no
C7 H7 . . .980(2) no
C9 H9A . . .960(3) no
C9 H9B . . .960(6) no
C9 H9C . . .960(8) no
C10 H10A . . .960(4) no
C10 H10B . . .960(5) no
C10 H10C . . .960(10) no
C11 H11A . . .960(3) no
C11 H11B . . .960(7) no
C11 H11C . . .960(6) no
C13 H13A . . .960(8) no
C13 H13B . . .961(7) no
C13 H13C . . .960(4) no
C14 H14A . . .960(5) no
C14 H14B . . .959(8) no
C14 H14C . . .960(8) no
C22 H22 . . .930(2) no
C23 H23 . . .930(2) no
C25 H25 . . .930(3) no
C26 H26 . . .930(2) no
C27 H27A . . .960(7) no
C27 H27B . . .961(8) no
C27 H27C . . .960(3) no
C32 H32 . . .930(2) no
C33 H33 . . .930(2) no
C35 H35 . . .930(2) no
C36 H36 . . .930(2) no
C37 H37A . . .960(5) no
C37 H37B . . .960(8) no
C37 H37C . . .960(6) no

loop_
_geom_torsion_atom_site_label_1
_geom_torsion_atom_site_label_2
_geom_torsion_atom_site_label_3
_geom_torsion_atom_site_label_4
_geom_torsion
_geom_torsion_publ_flag
C5 N1 C2 C3 13.81(16) no
C5 N1 C2 C9 -103.42(15) no
C5 N1 C2 C10 133.29(16) no
C8 N1 C2 C3 -132.56(15) no
C8 N1 C2 C9 110.21(17) no
C8 N1 C2 C10 -13.1(2) no
C2 N1 C5 C4 -13.64(16) no
C2 N1 C5 C6 -135.41(13) no
C2 N1 C5 C31 104.32(14) no
C8 N1 C5 C4 138.24(13) no
C8 N1 C5 C6 16.47(16) no
C8 N1 C5 C31 -103.80(14) no
C2 N1 C8 C7 157.66(14) no
C2 N1 C8 C15 -82.85(18) no
C2 N1 C8 C17 38.8(2) no
C5 N1 C8 C7 11.20(16) no
C5 N1 C8 C15 130.69(13) no
C5 N1 C8 C17 -107.62(15) no
C13 N12 C7 C6 -179.11(14) no
C13 N12 C7 C8 -62.12(17) no
C14 N12 C7 C6 58.98(18) no
C14 N12 C7 C8 175.97(15) no
N1 C2 C3 C4 -8.66(17) no
N1 C2 C3 C19 175.41(13) no
C9 C2 C3 C4 106.61(16) no
C9 C2 C3 C19 -69.32(19) no
C10 C2 C3 C4 -130.69(15) no
C10 C2 C3 C19 53.38(19) no
C2 C3 C4 C5 0.68(19) no
C19 C3 C4 C5 176.35(14) no
C2 C3 C19 O20 39.3(2) no
C2 C3 C19 C21 -139.44(15) no
C4 C3 C19 O20 -135.96(17) no
C4 C3 C19 C21 45.2(2) no
C3 C4 C5 N1 7.73(17) no
C3 C4 C5 C6 119.48(15) no
C3 C4 C5 C31 -112.38(15) no
N1 C5 C6 C7 -37.47(14) no
N1 C5 C6 C11 85.18(15) no
C4 C5 C6 C7 -148.05(13) no
C4 C5 C6 C11 -25.40(18) no
C31 C5 C6 C7 84.24(14) no
C31 C5 C6 C11 -153.11(13) no
N1 C5 C31 C32 0.50(19) no
N1 C5 C31 C36 -180.0(5) no
C4 C5 C31 C32 113.25(15) no
C4 C5 C31 C36 -67.24(16) no
C6 C5 C31 C32 -115.35(15) no
C6 C5 C31 C36 64.17(17) no
C5 C6 C7 N12 167.57(12) no
C5 C6 C7 C8 44.04(14) no
C11 C6 C7 N12 45.82(17) no
C11 C6 C7 C8 -77.71(15) no
N12 C7 C8 N1 -158.96(13) no
N12 C7 C8 C15 84.46(16) no
N12 C7 C8 C17 -33.48(18) no
C6 C7 C8 N1 -34.68(14) no
C6 C7 C8 C15 -151.26(13) no
C6 C7 C8 C17 90.80(14) no
O20 C19 C21 C22 -165.58(15) no
O20 C19 C21 C26 13.8(2) no
C3 C19 C21 C22 13.2(2) no
C3 C19 C21 C26 -167.37(14) no
C19 C21 C22 C23 -179.63(15) no
C26 C21 C22 C23 0.9(2) no
C19 C21 C26 C25 179.23(15) no
C22 C21 C26 C25 -1.3(2) no
C21 C22 C23 C24 0.1(3) no
C22 C23 C24 C25 -0.7(3) no
C22 C23 C24 C27 179.46(17) no
C23 C24 C25 C26 0.4(3) no
C27 C24 C25 C26 -179.8(2) no
C24 C25 C26 C21 0.7(3) no
C5 C31 C32 C33 -179.76(14) no
C36 C31 C32 C33 0.7(2) no
C5 C31 C36 C35 -179.22(13) no
C32 C31 C36 C35 0.3(2) no
C31 C32 C33 C34 -1.4(2) no
C32 C33 C34 C35 0.9(2) no
C32 C33 C34 C37 -179.07(15) no
C33 C34 C35 C36 0.2(2) no
C37 C34 C35 C36 -179.88(16) no
C34 C35 C36 C31 -0.8(2) no
